data_2243150
loop_
_publ_author_name
'Bouraoui, Hazem'
'Mechehoud, Youcef'
'Chetioui, Souheyla'
'Touzani, Rachid'
'Medjani, Meriem'
'Benmilat, Ahmed'
'Boudjada, Ali'

_publ_section_title
;
 Crystal structure and Hirshfeld surface analysis of
 (2<i>E</i>,2'<i>E</i>)-1,1'-[selenobis(4,1-phenylene)]bis[3-(4-chlorophenyl)prop-2-en-1-one]
;
_journal_issue 11
_journal_name_full 'Acta Crystallographica Section E'
_journal_page_first 1724
_journal_page_last 1728
_journal_paper_doi 10.1107/S2056989019014038
_journal_volume 75
_journal_year 2019
_chemical_absolute_configuration unk
_chemical_formula_iupac 'C30 H20 Cl2 O2 Se'
_chemical_formula_moiety 'C30 H20 Cl2 O2 Se'
_chemical_formula_sum 'C30 H20 Cl2 O2 Se'
_chemical_formula_weight 562.32
_chemical_name_systematic (2<i>E</i>,2'<i>E</i>)-1,1'-[Selenobis(4,1-phenylene)]bis[3-(4-chlorophenyl)prop-2-en-1-one]
_space_group_crystal_system triclinic
_space_group_IT_number 1
_space_group_name_Hall 'P 1'
_space_group_name_H-M_alt 'P 1'
_symmetry_space_group_name_Hall 'P 1'
_symmetry_space_group_name_H-M 'P 1'
_atom_sites_solution_hydrogens geom
_atom_sites_solution_primary direct
_atom_sites_solution_secondary difmap
_audit_creation_method SHELXL-2018/3
_cell_angle_alpha 85.019(8)
_cell_angle_beta 84.094(6)
_cell_angle_gamma 86.465(7)
_cell_formula_units_Z 1
_cell_length_a 4.9468(3)
_cell_length_b 5.8712(6)
_cell_length_c 21.3530(18)
_cell_measurement_reflns_used 1538
_cell_measurement_temperature 293(2)
_cell_measurement_theta_max 28.9320
_cell_measurement_theta_min 3.8710
_cell_volume 613.68(9)
_computing_cell_refinement
;
Crysalis PRO (Agilent, 2013)
;
_computing_data_collection
;
Crysalis PRO (Agilent, 2013)
;
_computing_data_reduction
;
Crysalis PRO (Agilent, 2013)
;
_computing_molecular_graphics
;
Mercury (Macrae <i>et al.</i>,  2008)
;
_computing_publication_material
;
SHELXL2018 (Sheldrick, 2015), PLATON (Spek, 2009) and publCIF
(Westrip, 2010)
;
_computing_structure_refinement
;
SHELXL2018 (Sheldrick, 2015)
;
_computing_structure_solution
;
SHELXS97 (Sheldrick, 2008)
;
_diffrn_ambient_temperature 293(2)
_diffrn_measured_fraction_theta_full 0.999
_diffrn_measured_fraction_theta_max 0.999
_diffrn_measurement_device '\k-geometry diffractometer'
_diffrn_measurement_device_type 'Agilent Technologies Xcalibur Eos'
_diffrn_measurement_method '\w scans'
_diffrn_radiation_monochromator graphite
_diffrn_radiation_type MoK\a
_diffrn_radiation_wavelength 0.71073
_diffrn_reflns_av_R_equivalents 0.0302
_diffrn_reflns_av_unetI/netI 0.0837
_diffrn_reflns_limit_h_max 6
_diffrn_reflns_limit_h_min -6
_diffrn_reflns_limit_k_max 5
_diffrn_reflns_limit_k_min -7
_diffrn_reflns_limit_l_max 28
_diffrn_reflns_limit_l_min -28
_diffrn_reflns_number 5341
_diffrn_reflns_theta_full 25.242
_diffrn_reflns_theta_max 27.999
_diffrn_reflns_theta_min 2.887
_exptl_absorpt_coefficient_mu 1.774
_exptl_absorpt_correction_type none
_exptl_crystal_colour Yellow
_exptl_crystal_density_diffrn 1.522
_exptl_crystal_description prism
_exptl_crystal_F_000 284
_exptl_crystal_size_max 0.030
_exptl_crystal_size_mid 0.020
_exptl_crystal_size_min 0.010
_refine_diff_density_max 0.409
_refine_diff_density_min -0.318
_refine_ls_abs_structure_details
;
Refined as an inversion twin
;
_refine_ls_abs_structure_Flack 0.002(11)
_refine_ls_extinction_method none
_refine_ls_goodness_of_fit_ref 0.807
_refine_ls_hydrogen_treatment constr
_refine_ls_matrix_type full
_refine_ls_number_parameters 317
_refine_ls_number_reflns 3672
_refine_ls_number_restraints 3
_refine_ls_restrained_S_all 0.806
_refine_ls_R_factor_all 0.0706
_refine_ls_R_factor_gt 0.0384
_refine_ls_shift/su_max 0.000
_refine_ls_shift/su_mean 0.000
_refine_ls_structure_factor_coef Fsqd
_refine_ls_weighting_details 'w=1/[\s^2^(Fo^2^)+(0.0181P)^2^] where P=(Fo^2^+2Fc^2^)/3'
_refine_ls_weighting_scheme calc
_refine_ls_wR_factor_gt 0.0585
_refine_ls_wR_factor_ref 0.0744
_reflns_number_gt 2465
_reflns_number_total 3672
_reflns_threshold_expression 'I > 2\s(I)'
_cod_data_source_file su5517sup1.cif
_cod_data_source_block I
_cod_database_code 2243150
_shelx_space_group_comment
;
The symmetry employed for this shelxl refinement is uniquely defined
by the following loop, which should always be used as a source of
symmetry information in preference to the above space-group names.
They are only intended as comments.
;
_shelx_estimated_absorpt_t_min 0.949
_shelx_estimated_absorpt_t_max 0.982

loop_
_space_group_symop_operation_xyz
'x, y, z'

loop_
_atom_site_type_symbol
_atom_site_label
_atom_site_fract_x
_atom_site_fract_y
_atom_site_fract_z
_atom_site_U_iso_or_equiv
_atom_site_adp_type
_atom_site_calc_flag
_atom_site_occupancy
Se Se1 0.41094(7) 0.32993(9) 0.51703(4) 0.0688(2) Uani d 1
Cl Cl1 2.5172(3) 0.7697(3) 0.08312(8) 0.0590(4) Uani d 1
Cl Cl2 2.0618(3) -0.0037(3) 0.97993(8) 0.0649(5) Uani d 1
O O1 1.4087(9) -0.1409(9) 0.3126(3) 0.0780(15) Uani d 1
O O2 0.9496(10) 0.8409(8) 0.7498(2) 0.0823(16) Uani d 1
C C1 0.7186(10) 0.2486(11) 0.4597(3) 0.0479(15) Uani d 1
C C2 0.8352(11) 0.0295(12) 0.4605(3) 0.0615(18) Uani d 1
H H1 0.768523 -0.081384 0.490939 0.074 Uiso calc 1
C C3 1.0483(12) -0.0293(12) 0.4171(3) 0.0593(17) Uani d 1
H H2 1.122475 -0.178850 0.418221 0.071 Uiso calc 1
C C4 1.1520(10) 0.1346(11) 0.3718(3) 0.0444(14) Uani d 1
C C5 1.0451(11) 0.3551(11) 0.3723(3) 0.0503(16) Uani d 1
H H3 1.120388 0.468932 0.343979 0.060 Uiso calc 1
C C6 0.8227(12) 0.4092(12) 0.4153(3) 0.0553(18) Uani d 1
H H4 0.744240 0.557370 0.413526 0.066 Uiso calc 1
C C7 1.3680(11) 0.0604(11) 0.3220(3) 0.0507(15) Uani d 1
C C8 1.5292(10) 0.2372(11) 0.2840(3) 0.0461(15) Uani d 1
H H5 1.522998 0.383771 0.297588 0.055 Uiso calc 1
C C9 1.6809(10) 0.1939(11) 0.2315(3) 0.0457(15) Uani d 1
H H6 1.666213 0.051207 0.216721 0.055 Uiso calc 1
C C10 1.8698(9) 0.3462(10) 0.1941(3) 0.0439(14) Uani d 1
C C11 2.0024(10) 0.2799(11) 0.1368(3) 0.0499(15) Uani d 1
H H7 1.958306 0.143756 0.122056 0.060 Uiso calc 1
C C12 2.1960(11) 0.4092(11) 0.1015(3) 0.0534(16) Uani d 1
H H8 2.277520 0.364813 0.062900 0.064 Uiso calc 1
C C13 2.2653(10) 0.6084(11) 0.1255(3) 0.0464(15) Uani d 1
C C14 2.1353(11) 0.6771(12) 0.1810(3) 0.0479(15) Uani d 1
H H9 2.180794 0.813002 0.195644 0.057 Uiso calc 1
C C15 1.9411(10) 0.5512(11) 0.2153(3) 0.0484(15) Uani d 1
H H10 1.855730 0.601551 0.252860 0.058 Uiso calc 1
C C16 0.5992(10) 0.4225(11) 0.5837(3) 0.0498(16) Uani d 1
C C17 0.7975(12) 0.2824(11) 0.6111(3) 0.0577(18) Uani d 1
H H11 0.848615 0.141757 0.595285 0.069 Uiso calc 1
C C18 0.9211(12) 0.3470(11) 0.6615(3) 0.0542(16) Uani d 1
H H12 1.051962 0.248547 0.679406 0.065 Uiso calc 1
C C19 0.8519(11) 0.5582(11) 0.6859(3) 0.0457(14) Uani d 1
C C20 0.6508(12) 0.6967(12) 0.6588(3) 0.0580(17) Uani d 1
H H13 0.596947 0.836179 0.675061 0.070 Uiso calc 1
C C21 0.5295(10) 0.6326(11) 0.6087(3) 0.0509(15) Uani d 1
H H14 0.398311 0.731000 0.590920 0.061 Uiso calc 1
C C22 0.9847(12) 0.6393(11) 0.7381(3) 0.0540(16) Uani d 1
C C23 1.1622(12) 0.4833(11) 0.7744(3) 0.0510(16) Uani d 1
H H15 1.186238 0.331934 0.764354 0.061 Uiso calc 1
C C24 1.2909(10) 0.5463(11) 0.8210(3) 0.0499(15) Uani d 1
H H16 1.258745 0.697969 0.830360 0.060 Uiso calc 1
C C25 1.4776(10) 0.4073(10) 0.8597(3) 0.0453(14) Uani d 1
C C26 1.5525(11) 0.4873(11) 0.9142(3) 0.0574(17) Uani d 1
H H17 1.481261 0.629389 0.925872 0.069 Uiso calc 1
C C27 1.7295(11) 0.3629(12) 0.9516(3) 0.0553(16) Uani d 1
H H18 1.775600 0.419691 0.988224 0.066 Uiso calc 1
C C28 1.8357(10) 0.1557(11) 0.9342(3) 0.0505(16) Uani d 1
C C29 1.7647(11) 0.0694(11) 0.8801(3) 0.0529(17) Uani d 1
H H19 1.836285 -0.073216 0.868869 0.063 Uiso calc 1
C C30 1.5893(10) 0.1942(10) 0.8431(3) 0.0522(16) Uani d 1
H H20 1.544135 0.136366 0.806609 0.063 Uiso calc 1

loop_
_atom_site_aniso_label
_atom_site_aniso_U_11
_atom_site_aniso_U_22
_atom_site_aniso_U_33
_atom_site_aniso_U_12
_atom_site_aniso_U_13
_atom_site_aniso_U_23
Se1 0.0439(3) 0.1060(6) 0.0592(4) -0.0158(3) 0.0067(3) -0.0279(4)
Cl1 0.0504(8) 0.0624(11) 0.0618(11) -0.0106(7) 0.0025(7) 0.0047(9)
Cl2 0.0606(9) 0.0696(12) 0.0622(11) 0.0083(9) -0.0051(8) -0.0008(10)
O1 0.101(4) 0.052(3) 0.075(4) -0.015(3) 0.031(3) -0.013(3)
O2 0.130(4) 0.054(3) 0.068(3) 0.025(3) -0.035(3) -0.024(3)
C1 0.038(3) 0.067(5) 0.042(4) -0.014(3) -0.004(2) -0.013(3)
C2 0.061(4) 0.075(5) 0.047(4) -0.024(4) 0.017(3) -0.010(4)
C3 0.066(4) 0.053(4) 0.057(5) -0.020(3) 0.011(3) -0.004(4)
C4 0.040(3) 0.060(4) 0.036(3) -0.012(3) -0.003(2) -0.014(3)
C5 0.057(4) 0.059(4) 0.033(4) -0.009(3) 0.004(3) -0.002(3)
C6 0.051(4) 0.061(5) 0.057(5) -0.010(3) -0.004(3) -0.019(4)
C7 0.056(3) 0.054(4) 0.043(4) -0.016(3) 0.007(3) -0.013(3)
C8 0.046(3) 0.053(4) 0.039(4) -0.007(3) 0.006(3) -0.016(3)
C9 0.041(3) 0.050(4) 0.046(4) 0.002(3) -0.004(3) -0.002(3)
C10 0.039(3) 0.048(4) 0.045(3) 0.003(3) 0.000(2) -0.010(3)
C11 0.060(4) 0.046(4) 0.045(4) -0.002(3) 0.002(3) -0.017(3)
C12 0.056(4) 0.063(5) 0.040(4) -0.012(3) 0.012(3) -0.011(3)
C13 0.037(3) 0.056(4) 0.042(3) 0.007(3) -0.003(2) 0.012(3)
C14 0.053(3) 0.050(4) 0.040(4) -0.003(3) -0.001(3) -0.004(3)
C15 0.048(3) 0.059(4) 0.038(3) 0.002(3) 0.002(3) -0.013(3)
C16 0.036(3) 0.062(4) 0.050(4) -0.019(3) 0.013(3) -0.010(3)
C17 0.061(4) 0.047(4) 0.065(5) -0.003(3) 0.007(3) -0.016(4)
C18 0.064(4) 0.053(4) 0.045(4) -0.008(3) 0.006(3) -0.012(3)
C19 0.049(3) 0.050(4) 0.036(3) -0.003(3) 0.006(3) -0.005(3)
C20 0.064(4) 0.059(4) 0.049(4) 0.002(3) 0.009(3) -0.014(3)
C21 0.045(3) 0.060(4) 0.047(4) 0.000(3) 0.003(3) -0.009(3)
C22 0.066(4) 0.054(4) 0.037(3) 0.016(3) 0.004(3) -0.003(3)
C23 0.075(4) 0.038(4) 0.039(4) -0.003(3) 0.004(3) -0.002(3)
C24 0.056(3) 0.049(4) 0.042(3) 0.002(3) 0.006(3) -0.004(3)
C25 0.045(3) 0.046(4) 0.044(4) -0.005(3) 0.006(3) -0.009(3)
C26 0.059(4) 0.052(4) 0.061(5) 0.000(3) 0.006(3) -0.015(4)
C27 0.050(3) 0.069(5) 0.047(4) 0.008(3) -0.002(3) -0.019(3)
C28 0.040(3) 0.059(4) 0.049(4) -0.002(3) 0.006(3) 0.001(3)
C29 0.060(4) 0.042(4) 0.057(4) 0.016(3) -0.012(3) -0.012(3)
C30 0.056(3) 0.052(4) 0.050(4) -0.004(3) -0.002(3) -0.020(3)

loop_
_atom_type_symbol
_atom_type_description
_atom_type_scat_dispersion_real
_atom_type_scat_dispersion_imag
_atom_type_scat_source
C C 0.0033 0.0016 'International Tables Vol C Tables 4.2.6.8 and 6.1.1.4'
H H 0.0000 0.0000 'International Tables Vol C Tables 4.2.6.8 and 6.1.1.4'
Cl Cl 0.1484 0.1585 'International Tables Vol C Tables 4.2.6.8 and 6.1.1.4'
O O 0.0106 0.0060 'International Tables Vol C Tables 4.2.6.8 and 6.1.1.4'
Se Se -0.0929 2.2259 'International Tables Vol C Tables 4.2.6.8 and 6.1.1.4'

loop_
_geom_angle_atom_site_label_1
_geom_angle_atom_site_label_2
_geom_angle_atom_site_label_3
_geom_angle
C1 Se1 C16 99.0(2)
C2 C1 C6 118.2(5)
C2 C1 Se1 122.1(5)
C6 C1 Se1 119.7(5)
C1 C2 C3 121.5(6)
C1 C2 H1 119.2
C3 C2 H1 119.2
C2 C3 C4 120.0(6)
C2 C3 H2 120.0
C4 C3 H2 120.0
C5 C4 C3 119.0(5)
C5 C4 C7 122.4(5)
C3 C4 C7 118.5(6)
C4 C5 C6 120.0(6)
C4 C5 H3 120.0
C6 C5 H3 120.0
C1 C6 C5 121.2(6)
C1 C6 H4 119.4
C5 C6 H4 119.4
O1 C7 C8 120.5(6)
O1 C7 C4 120.7(6)
C8 C7 C4 118.7(6)
C9 C8 C7 122.3(6)
C9 C8 H5 118.9
C7 C8 H5 118.9
C8 C9 C10 127.0(6)
C8 C9 H6 116.5
C10 C9 H6 116.5
C11 C10 C15 117.6(6)
C11 C10 C9 119.8(6)
C15 C10 C9 122.5(6)
C12 C11 C10 122.4(6)
C12 C11 H7 118.8
C10 C11 H7 118.8
C13 C12 C11 117.8(6)
C13 C12 H8 121.1
C11 C12 H8 121.1
C12 C13 C14 120.5(6)
C12 C13 Cl1 118.7(5)
C14 C13 Cl1 120.8(6)
C15 C14 C13 121.6(7)
C15 C14 H9 119.2
C13 C14 H9 119.2
C14 C15 C10 120.1(6)
C14 C15 H10 120.0
C10 C15 H10 120.0
C17 C16 C21 117.4(6)
C17 C16 Se1 122.2(5)
C21 C16 Se1 120.3(5)
C18 C17 C16 121.4(6)
C18 C17 H11 119.3
C16 C17 H11 119.3
C17 C18 C19 120.8(6)
C17 C18 H12 119.6
C19 C18 H12 119.6
C20 C19 C18 117.6(6)
C20 C19 C22 119.4(6)
C18 C19 C22 123.0(6)
C21 C20 C19 121.5(6)
C21 C20 H13 119.3
C19 C20 H13 119.3
C20 C21 C16 121.3(6)
C20 C21 H14 119.4
C16 C21 H14 119.4
O2 C22 C19 119.4(6)
O2 C22 C23 120.2(6)
C19 C22 C23 120.4(6)
C24 C23 C22 123.3(6)
C24 C23 H15 118.3
C22 C23 H15 118.3
C23 C24 C25 128.2(6)
C23 C24 H16 115.9
C25 C24 H16 115.9
C26 C25 C30 117.6(5)
C26 C25 C24 120.2(6)
C30 C25 C24 122.2(6)
C27 C26 C25 122.1(6)
C27 C26 H17 118.9
C25 C26 H17 118.9
C28 C27 C26 119.0(6)
C28 C27 H18 120.5
C26 C27 H18 120.5
C27 C28 C29 120.6(5)
C27 C28 Cl2 120.1(5)
C29 C28 Cl2 119.3(5)
C30 C29 C28 120.0(6)
C30 C29 H19 120.0
C28 C29 H19 120.0
C29 C30 C25 120.7(6)
C29 C30 H20 119.7
C25 C30 H20 119.7

loop_
_geom_bond_atom_site_label_1
_geom_bond_atom_site_label_2
_geom_bond_distance
Se1 C1 1.916(5)
Se1 C16 1.913(6)
Cl1 C13 1.741(6)
Cl2 C28 1.737(6)
O1 C7 1.217(7)
O2 C22 1.229(7)
C1 C2 1.376(8)
C1 C6 1.364(8)
C2 C3 1.377(8)
C2 H1 0.9300
C3 C4 1.386(8)
C3 H2 0.9300
C4 C5 1.368(8)
C4 C7 1.500(7)
C5 C6 1.398(8)
C5 H3 0.9300
C6 H4 0.9300
C7 C8 1.482(8)
C8 C9 1.317(8)
C8 H5 0.9300
C9 C10 1.462(8)
C9 H6 0.9300
C10 C11 1.401(7)
C10 C15 1.400(8)
C11 C12 1.380(7)
C11 H7 0.9300
C12 C13 1.392(8)
C12 H8 0.9300
C13 C14 1.369(8)
C14 C15 1.362(8)
C14 H9 0.9300
C15 H10 0.9300
C16 C17 1.385(8)
C16 C21 1.396(8)
C17 C18 1.383(9)
C17 H11 0.9300
C18 C19 1.396(8)
C18 H12 0.9300
C19 C20 1.387(7)
C19 C22 1.477(8)
C20 C21 1.371(8)
C20 H13 0.9300
C21 H14 0.9300
C22 C23 1.459(7)
C23 C24 1.325(8)
C23 H15 0.9300
C24 C25 1.466(7)
C24 H16 0.9300
C25 C26 1.383(8)
C25 C30 1.395(7)
C26 C27 1.380(8)
C26 H17 0.9300
C27 C28 1.361(8)
C27 H18 0.9300
C28 C29 1.387(8)
C29 C30 1.369(7)
C29 H19 0.9300
C30 H20 0.9300

loop_
_geom_hbond_atom_site_label_D
_geom_hbond_atom_site_label_H
_geom_hbond_atom_site_label_A
_geom_hbond_site_symmetry_A
_geom_hbond_distance_DH
_geom_hbond_distance_HA
_geom_hbond_distance_DA
_geom_hbond_angle_DHA
_geom_hbond_publ_flag
C29 H19 O2 1_645 0.93 2.63 3.218(8) 122 no

loop_
_geom_torsion_atom_site_label_1
_geom_torsion_atom_site_label_2
_geom_torsion_atom_site_label_3
_geom_torsion_atom_site_label_4
_geom_torsion
C6 C1 C2 C3 -1.1(9)
Se1 C1 C2 C3 176.9(5)
C1 C2 C3 C4 0.7(10)
C2 C3 C4 C5 2.0(9)
C2 C3 C4 C7 -174.9(6)
C3 C4 C5 C6 -4.2(9)
C7 C4 C5 C6 172.5(6)
C2 C1 C6 C5 -1.3(9)
Se1 C1 C6 C5 -179.3(5)
C4 C5 C6 C1 4.0(10)
C5 C4 C7 O1 -160.6(6)
C3 C4 C7 O1 16.1(9)
C5 C4 C7 C8 18.7(8)
C3 C4 C7 C8 -164.5(5)
O1 C7 C8 C9 13.7(10)
C4 C7 C8 C9 -165.7(5)
C7 C8 C9 C10 -172.9(5)
C8 C9 C10 C11 -175.5(6)
C8 C9 C10 C15 9.4(8)
C15 C10 C11 C12 -0.3(8)
C9 C10 C11 C12 -175.6(5)
C10 C11 C12 C13 2.1(8)
C11 C12 C13 C14 -2.9(8)
C11 C12 C13 Cl1 177.9(4)
C12 C13 C14 C15 1.9(9)
Cl1 C13 C14 C15 -178.9(4)
C13 C14 C15 C10 0.0(8)
C11 C10 C15 C14 -0.8(8)
C9 C10 C15 C14 174.4(5)
C21 C16 C17 C18 0.4(9)
Se1 C16 C17 C18 -176.5(5)
C16 C17 C18 C19 -0.9(10)
C17 C18 C19 C20 1.6(9)
C17 C18 C19 C22 -177.7(6)
C18 C19 C20 C21 -2.0(9)
C22 C19 C20 C21 177.4(5)
C19 C20 C21 C16 1.5(9)
C17 C16 C21 C20 -0.7(8)
Se1 C16 C21 C20 176.2(4)
C20 C19 C22 O2 -12.2(9)
C18 C19 C22 O2 167.1(6)
C20 C19 C22 C23 169.6(6)
C18 C19 C22 C23 -11.1(9)
O2 C22 C23 C24 0.5(10)
C19 C22 C23 C24 178.8(5)
C22 C23 C24 C25 -178.6(5)
C23 C24 C25 C26 -167.4(6)
C23 C24 C25 C30 13.7(9)
C30 C25 C26 C27 -0.5(9)
C24 C25 C26 C27 -179.4(5)
C25 C26 C27 C28 0.6(10)
C26 C27 C28 C29 -0.8(9)
C26 C27 C28 Cl2 179.3(5)
C27 C28 C29 C30 0.9(9)
Cl2 C28 C29 C30 -179.2(5)
C28 C29 C30 C25 -0.8(9)
C26 C25 C30 C29 0.6(9)
C24 C25 C30 C29 179.5(5)
